data_7234538
loop_
_publ_author_name
'Han, Mei-rong'
'Zhang, Han-tao'
'Wang, Jia-nan'
'Feng, Si-si'
'Lu, Li-ping'

_publ_section_title
;
 Three chiral one-dimensional lanthanide--ditoluoyl-tartrate bifunctional
 polymers exhibiting luminescence and magnetic behaviors
;
_journal_issue 55
_journal_name_full 'RSC Advances'
_journal_page_first 32288
_journal_paper_doi 10.1039/C9RA06920H
_journal_volume 9
_journal_year 2019
_chemical_absolute_configuration rm
_chemical_formula_moiety 'C63 H63 Dy O27'
_chemical_formula_sum 'C63 H63 Dy O27'
_chemical_formula_weight 1414.63
_chemical_name_systematic 2
_space_group_crystal_system trigonal
_space_group_IT_number 146
_space_group_name_Hall 'R 3'
_space_group_name_H-M_alt 'R 3 :H'
_symmetry_space_group_name_Hall 'R 3'
_symmetry_space_group_name_H-M 'R 3 :H'
_atom_sites_solution_hydrogens mixed
_audit_creation_method SHELXL-2018/3
_audit_update_record
;
2019-07-12 deposited with the CCDC.    2019-10-02 downloaded from the CCDC.
;
_cell_angle_alpha 90
_cell_angle_beta 90
_cell_angle_gamma 120
_cell_formula_units_Z 3
_cell_length_a 27.1659(11)
_cell_length_b 27.1659(11)
_cell_length_c 7.6520(4)
_cell_measurement_reflns_used 8141
_cell_measurement_temperature 100(2)
_cell_measurement_theta_max 30.978
_cell_measurement_theta_min 1.477
_cell_volume 4890.5(4)
_computing_cell_refinement 'HKL 2000'
_computing_data_collection marccd165
_computing_data_reduction 'HKL 2000'
_computing_molecular_graphics 'Bruker SHELXTL'
_computing_publication_material 'Bruker SHELXTL'
_computing_structure_refinement 'SHELXL-2018/3 (Sheldrick, 2018)'
_computing_structure_solution 'SHELXS-97 (Sheldrick, 2008)'
_diffrn_ambient_temperature 100(2)
_diffrn_measured_fraction_theta_full 0.998
_diffrn_measured_fraction_theta_max 0.948
_diffrn_measurement_device_type marccd165
_diffrn_measurement_method 'oscillation mode'
_diffrn_radiation_type synchrotron
_diffrn_radiation_wavelength 0.700
_diffrn_reflns_av_R_equivalents 0.0695
_diffrn_reflns_av_unetI/netI 0.0624
_diffrn_reflns_Laue_measured_fraction_full 0.998
_diffrn_reflns_Laue_measured_fraction_max 0.948
_diffrn_reflns_limit_h_max 39
_diffrn_reflns_limit_h_min -38
_diffrn_reflns_limit_k_max 39
_diffrn_reflns_limit_k_min -39
_diffrn_reflns_limit_l_max 11
_diffrn_reflns_limit_l_min 0
_diffrn_reflns_number 8134
_diffrn_reflns_point_group_measured_fraction_full 0.535
_diffrn_reflns_point_group_measured_fraction_max 0.499
_diffrn_reflns_theta_full 24.835
_diffrn_reflns_theta_max 30.988
_diffrn_reflns_theta_min 2.558
_diffrn_source 'synchrotron, 3W1A at BSRF'
_exptl_absorpt_coefficient_mu 1.176
_exptl_absorpt_correction_T_max 0.838
_exptl_absorpt_correction_T_min 0.809
_exptl_absorpt_correction_type multi-scan
_exptl_absorpt_process_details sadabs
_exptl_crystal_colour colorless
_exptl_crystal_density_diffrn 1.441
_exptl_crystal_description needle-shaped
_exptl_crystal_F_000 2169
_exptl_crystal_size_max 0.300
_exptl_crystal_size_mid 0.150
_exptl_crystal_size_min 0.150
_refine_diff_density_max 1.547
_refine_diff_density_min -1.651
_refine_diff_density_rms 0.123
_refine_ls_abs_structure_details
;
 Refined as an inversion twin.
;
_refine_ls_abs_structure_Flack 0.51(3)
_refine_ls_extinction_coef 0.0059(4)
_refine_ls_extinction_expression Fc^*^=kFc[1+0.001xFc^2^\l^3^/sin(2\q)]^-1/4^
_refine_ls_extinction_method 'SHELXL-2018/3 (Sheldrick 2018)'
_refine_ls_goodness_of_fit_ref 1.084
_refine_ls_hydrogen_treatment constr
_refine_ls_matrix_type full
_refine_ls_number_parameters 279
_refine_ls_number_reflns 3629
_refine_ls_number_restraints 1
_refine_ls_restrained_S_all 1.084
_refine_ls_R_factor_all 0.0428
_refine_ls_R_factor_gt 0.0425
_refine_ls_shift/su_max 0.000
_refine_ls_shift/su_mean 0.000
_refine_ls_structure_factor_coef Fsqd
_refine_ls_weighting_details 'w=1/[\s^2^(Fo^2^)+(0.0562P)^2^+8.6128P] where P=(Fo^2^+2Fc^2^)/3'
_refine_ls_weighting_scheme calc
_refine_ls_wR_factor_gt 0.1037
_refine_ls_wR_factor_ref 0.1042
_reflns_Friedel_coverage 0.053
_reflns_Friedel_fraction_full 0.071
_reflns_Friedel_fraction_max 0.050
_reflns_number_gt 3615
_reflns_number_total 3629
_reflns_threshold_expression 'I > 2\s(I)'
_cod_data_source_file c9ra06920h2.cif
_cod_data_source_block 2
_cod_original_cell_volume 4890.5(5)
_cod_database_code 7234538
_shelx_shelxl_version_number 2018/3
_shelx_space_group_comment
;
The symmetry employed for this shelxl refinement is uniquely defined
by the following loop, which should always be used as a source of
symmetry information in preference to the above space-group names.
They are only intended as comments.
;
_shelx_estimated_absorpt_t_min 0.719
_shelx_estimated_absorpt_t_max 0.799

loop_
_space_group_symop_operation_xyz
'x, y, z'
'-y, x-y, z'
'-x+y, -x, z'
'x+2/3, y+1/3, z+1/3'
'-y+2/3, x-y+1/3, z+1/3'
'-x+y+2/3, -x+1/3, z+1/3'
'x+1/3, y+2/3, z+2/3'
'-y+1/3, x-y+2/3, z+2/3'
'-x+y+1/3, -x+2/3, z+2/3'

loop_
_atom_site_label
_atom_site_type_symbol
_atom_site_fract_x
_atom_site_fract_y
_atom_site_fract_z
_atom_site_U_iso_or_equiv
_atom_site_adp_type
_atom_site_occupancy
_atom_site_site_symmetry_order
_atom_site_calc_flag
_atom_site_refinement_flags_posn
_atom_site_refinement_flags_adp
_atom_site_refinement_flags_occupancy
Dy1 Dy 0.000000 0.000000 0.58352(2) 0.01947(12) Uani 1 3 d S T P
C1 C 0.1151(2) 0.0485(3) 0.8495(7) 0.0268(10) Uani 1 1 d . . .
C2 C 0.1161(2) 0.0353(2) 1.0444(7) 0.0241(9) Uani 1 1 d . . .
H2 H 0.077659 0.006930 1.081024 0.029 Uiso 1 1 calc R U .
C3 C 0.1360(2) 0.0890(2) 1.1531(7) 0.0252(10) Uani 1 1 d . . .
H3 H 0.114874 0.107823 1.117359 0.030 Uiso 1 1 calc R U .
C4 C 0.1234(2) 0.0718(2) 1.3462(8) 0.0275(10) Uani 1 1 d . . .
C5 C 0.1383(3) -0.0389(3) 1.0291(8) 0.0313(12) Uani 1 1 d . . .
C6 C 0.1781(3) -0.0571(3) 1.0913(9) 0.0356(13) Uani 1 1 d . . .
C7 C 0.1644(5) -0.1131(4) 1.0740(13) 0.055(2) Uani 1 1 d . . .
H7 H 0.131282 -0.138435 1.015590 0.066 Uiso 1 1 calc R U .
C8 C 0.1982(5) -0.1320(4) 1.1399(16) 0.063(3) Uani 1 1 d . . .
H8 H 0.186732 -0.170428 1.131266 0.075 Uiso 1 1 calc R U .
C9 C 0.2504(5) -0.0947(4) 1.2216(14) 0.056(2) Uani 1 1 d . . .
C10 C 0.2653(4) -0.0375(4) 1.2354(14) 0.053(2) Uani 1 1 d . . .
H10 H 0.299680 -0.011546 1.286625 0.064 Uiso 1 1 calc R U .
C11 C 0.2288(3) -0.0188(3) 1.1728(11) 0.0397(14) Uani 1 1 d . . .
H11 H 0.238441 0.019056 1.185827 0.048 Uiso 1 1 calc R U .
C12 C 0.2894(6) -0.1145(6) 1.2921(18) 0.081(4) Uani 1 1 d . . .
H12A H 0.279417 -0.126726 1.410986 0.121 Uiso 1 1 calc R U .
H12B H 0.328032 -0.083794 1.287459 0.121 Uiso 1 1 calc R U .
H12C H 0.285735 -0.145629 1.222678 0.121 Uiso 1 1 calc R U .
C13 C 0.2155(3) 0.1798(3) 1.1764(8) 0.0329(12) Uani 1 1 d . . .
C14 C 0.2767(3) 0.2141(3) 1.1419(9) 0.0357(13) Uani 1 1 d . . .
C15 C 0.3055(3) 0.1946(3) 1.0392(11) 0.0366(14) Uani 1 1 d . . .
H15 H 0.286894 0.157392 0.998010 0.044 Uiso 1 1 calc R U .
C16 C 0.3621(3) 0.2308(3) 0.9985(11) 0.0422(15) Uani 1 1 d . . .
H16 H 0.380550 0.217994 0.924774 0.051 Uiso 1 1 calc R U .
C17 C 0.3918(3) 0.2851(3) 1.0642(11) 0.0411(15) Uani 1 1 d . . .
C18 C 0.3631(4) 0.3040(4) 1.1686(13) 0.053(2) Uani 1 1 d . . .
H18 H 0.382185 0.340874 1.212367 0.063 Uiso 1 1 calc R U .
C19 C 0.3059(3) 0.2685(3) 1.2090(12) 0.0470(17) Uani 1 1 d . . .
H19 H 0.287274 0.281569 1.281407 0.056 Uiso 1 1 calc R U .
C20 C 0.4546(3) 0.3246(4) 1.0265(13) 0.0500(18) Uani 1 1 d . . .
H20A H 0.464965 0.362790 1.058112 0.075 Uiso 1 1 calc R U .
H20B H 0.461692 0.323163 0.904228 0.075 Uiso 1 1 calc R U .
H20C H 0.476766 0.312770 1.093364 0.075 Uiso 1 1 calc R U .
C21 C -0.1541(3) -0.0955(3) 0.4777(10) 0.0388(14) Uani 1 1 d . . .
H21A H -0.162884 -0.070985 0.410856 0.058 Uiso 1 1 calc R U .
H21B H -0.187160 -0.122194 0.541853 0.058 Uiso 1 1 calc R U .
H21C H -0.142617 -0.115743 0.400211 0.058 Uiso 1 1 calc R U .
O1 O 0.07080(18) 0.04577(19) 0.7978(6) 0.0285(8) Uani 1 1 d . . .
O2 O 0.15893(19) 0.0615(2) 0.7596(6) 0.0354(10) Uani 1 1 d . . .
H2A H 0.162645 0.071577 0.655168 0.053 Uiso 1 1 d R U .
O3 O 0.16506(18) 0.0886(2) 1.4496(6) 0.0312(9) Uani 1 1 d . . .
O4 O 0.0718(2) 0.0415(2) 1.3797(6) 0.0340(9) Uani 1 1 d . . .
O5 O 0.15413(17) 0.01456(17) 1.0839(5) 0.0256(7) Uani 1 1 d . . .
O6 O 0.0954(2) -0.0670(2) 0.9406(8) 0.0413(11) Uani 1 1 d . . .
O7 O 0.19425(19) 0.1251(2) 1.1176(6) 0.0294(8) Uani 1 1 d . . .
O8 O 0.1861(2) 0.1965(2) 1.2441(7) 0.0409(11) Uani 1 1 d . . .
O9 O -0.1090(2) -0.0623(2) 0.5967(6) 0.0343(9) Uani 1 1 d . . .
H9A H -0.129952 -0.062633 0.690294 0.051 Uiso 1 1 d R U .

loop_
_atom_site_aniso_label
_atom_site_aniso_U_11
_atom_site_aniso_U_22
_atom_site_aniso_U_33
_atom_site_aniso_U_23
_atom_site_aniso_U_13
_atom_site_aniso_U_12
Dy1 0.02200(13) 0.02200(13) 0.01442(14) 0.000 0.000 0.01100(7)
C1 0.023(2) 0.038(3) 0.019(2) -0.005(2) -0.0052(18) 0.015(2)
C2 0.021(2) 0.030(2) 0.019(2) -0.0011(18) -0.0017(17) 0.0108(18)
C3 0.028(2) 0.027(2) 0.021(2) -0.001(2) 0.005(2) 0.013(2)
C4 0.028(2) 0.032(3) 0.024(2) -0.005(2) 0.002(2) 0.015(2)
C5 0.036(3) 0.035(3) 0.021(2) 0.001(2) 0.000(2) 0.016(3)
C6 0.045(3) 0.035(3) 0.031(3) 0.001(2) 0.002(3) 0.023(3)
C7 0.080(6) 0.038(4) 0.052(5) -0.002(4) -0.008(5) 0.034(4)
C8 0.097(8) 0.043(5) 0.069(6) -0.003(4) -0.017(6) 0.051(5)
C9 0.082(6) 0.051(5) 0.054(5) 0.006(4) -0.001(5) 0.049(5)
C10 0.062(5) 0.052(4) 0.061(5) -0.001(4) -0.010(4) 0.040(4)
C11 0.045(3) 0.036(3) 0.044(4) -0.004(3) -0.006(3) 0.025(3)
C12 0.126(10) 0.084(7) 0.076(7) 0.002(6) -0.019(7) 0.086(8)
C13 0.028(3) 0.041(3) 0.024(3) 0.004(2) 0.002(2) 0.013(2)
C14 0.034(3) 0.041(3) 0.029(3) 0.000(3) 0.004(2) 0.016(3)
C15 0.029(3) 0.034(3) 0.047(4) 0.001(3) 0.000(3) 0.016(3)
C16 0.040(4) 0.042(3) 0.046(4) 0.002(3) 0.011(3) 0.021(3)
C17 0.026(3) 0.045(3) 0.043(4) -0.002(3) 0.002(3) 0.012(3)
C18 0.040(4) 0.046(4) 0.060(5) -0.011(4) -0.001(4) 0.012(3)
C19 0.038(3) 0.045(4) 0.047(4) -0.015(3) 0.004(3) 0.012(3)
C20 0.034(3) 0.052(4) 0.050(4) 0.000(4) 0.009(3) 0.011(3)
C21 0.039(3) 0.043(3) 0.038(3) -0.005(3) -0.005(3) 0.023(3)
O1 0.0268(18) 0.038(2) 0.0217(18) -0.0066(16) -0.0037(15) 0.0170(16)
O2 0.029(2) 0.053(3) 0.0207(18) -0.0022(19) 0.0014(16) 0.0175(19)
O3 0.0295(19) 0.040(2) 0.0177(17) 0.0007(16) 0.0015(15) 0.0122(17)
O4 0.031(2) 0.041(2) 0.027(2) -0.0037(18) 0.0022(17) 0.0167(18)
O5 0.0259(17) 0.0295(18) 0.0205(17) -0.0004(15) -0.0021(14) 0.0133(15)
O6 0.040(2) 0.033(2) 0.043(3) -0.016(2) -0.004(2) 0.0126(19)
O7 0.028(2) 0.031(2) 0.0215(18) -0.0028(16) 0.0019(16) 0.0098(17)
O8 0.041(2) 0.040(2) 0.037(3) -0.008(2) 0.002(2) 0.018(2)
O9 0.031(2) 0.044(2) 0.0236(19) -0.0001(18) 0.0016(17) 0.0159(18)

loop_
_atom_type_symbol
_atom_type_description
_atom_type_scat_dispersion_real
_atom_type_scat_dispersion_imag
_atom_type_scat_source
C C 0.0030 0.0020 'International Tables Vol C Tables 4.2.6.8 and 6.1.1.4'
H H 0.0000 0.0000 'International Tables Vol C Tables 4.2.6.8 and 6.1.1.4'
O O 0.0100 0.0060 'International Tables Vol C Tables 4.2.6.8 and 6.1.1.4'
Dy Dy -0.1270 4.3170 'International Tables Vol C Tables 4.2.6.8 and 6.1.1.4'

loop_
_geom_angle_atom_site_label_1
_geom_angle_atom_site_label_2
_geom_angle_atom_site_label_3
_geom_angle
_geom_angle_site_symmetry_1
_geom_angle_site_symmetry_3
O4 Dy1 O4 79.20(19) 3_554 2_554
O4 Dy1 O4 79.20(19) 3_554 1_554
O4 Dy1 O4 79.20(19) 2_554 1_554
O4 Dy1 O1 134.36(17) 3_554 2
O4 Dy1 O1 86.85(16) 2_554 2
O4 Dy1 O1 140.38(16) 1_554 2
O4 Dy1 O1 140.38(16) 3_554 .
O4 Dy1 O1 134.36(17) 2_554 .
O4 Dy1 O1 86.85(16) 1_554 .
O1 Dy1 O1 76.83(17) 2 .
O4 Dy1 O1 86.84(16) 3_554 3
O4 Dy1 O1 140.38(16) 2_554 3
O4 Dy1 O1 134.36(17) 1_554 3
O1 Dy1 O1 76.83(17) 2 3
O1 Dy1 O1 76.83(17) . 3
O4 Dy1 O9 139.64(17) 3_554 3
O4 Dy1 O9 70.32(16) 2_554 3
O4 Dy1 O9 69.77(16) 1_554 3
O1 Dy1 O9 70.62(15) 2 3
O1 Dy1 O9 64.08(15) . 3
O1 Dy1 O9 133.40(15) 3 3
O4 Dy1 O9 69.77(16) 3_554 2
O4 Dy1 O9 139.64(17) 2_554 2
O4 Dy1 O9 70.32(16) 1_554 2
O1 Dy1 O9 133.40(15) 2 2
O1 Dy1 O9 70.62(15) . 2
O1 Dy1 O9 64.08(15) 3 2
O9 Dy1 O9 119.848(15) 3 2
O4 Dy1 O9 70.32(16) 3_554 .
O4 Dy1 O9 69.77(16) 2_554 .
O4 Dy1 O9 139.64(17) 1_554 .
O1 Dy1 O9 64.08(15) 2 .
O1 Dy1 O9 133.40(15) . .
O1 Dy1 O9 70.62(15) 3 .
O9 Dy1 O9 119.850(14) 3 .
O9 Dy1 O9 119.847(15) 2 .
O1 C1 O2 126.7(5) . .
O1 C1 C2 115.3(5) . .
O2 C1 C2 118.0(5) . .
O5 C2 C3 106.3(4) . .
O5 C2 C1 113.4(4) . .
C3 C2 C1 110.3(5) . .
O5 C2 H2 108.9 . .
C3 C2 H2 108.9 . .
C1 C2 H2 108.9 . .
O7 C3 C2 107.4(4) . .
O7 C3 C4 113.5(5) . .
C2 C3 C4 108.5(4) . .
O7 C3 H3 109.1 . .
C2 C3 H3 109.1 . .
C4 C3 H3 109.1 . .
O4 C4 O3 128.1(6) . .
O4 C4 C3 113.8(5) . .
O3 C4 C3 118.1(5) . .
O6 C5 O5 122.0(6) . .
O6 C5 C6 126.6(7) . .
O5 C5 C6 111.4(5) . .
C7 C6 C11 119.1(7) . .
C7 C6 C5 120.1(7) . .
C11 C6 C5 120.8(6) . .
C8 C7 C6 121.6(9) . .
C8 C7 H7 119.2 . .
C6 C7 H7 119.2 . .
C7 C8 C9 121.3(9) . .
C7 C8 H8 119.3 . .
C9 C8 H8 119.3 . .
C10 C9 C8 117.4(8) . .
C10 C9 C12 120.3(10) . .
C8 C9 C12 122.3(9) . .
C9 C10 C11 120.7(9) . .
C9 C10 H10 119.6 . .
C11 C10 H10 119.6 . .
C6 C11 C10 119.8(7) . .
C6 C11 H11 120.1 . .
C10 C11 H11 120.1 . .
C9 C12 H12A 109.5 . .
C9 C12 H12B 109.5 . .
H12A C12 H12B 109.5 . .
C9 C12 H12C 109.5 . .
H12A C12 H12C 109.5 . .
H12B C12 H12C 109.5 . .
O8 C13 O7 122.9(6) . .
O8 C13 C14 126.0(6) . .
O7 C13 C14 111.1(6) . .
C19 C14 C15 119.3(7) . .
C19 C14 C13 118.3(6) . .
C15 C14 C13 122.4(7) . .
C16 C15 C14 119.6(7) . .
C16 C15 H15 120.2 . .
C14 C15 H15 120.2 . .
C17 C16 C15 121.8(7) . .
C17 C16 H16 119.1 . .
C15 C16 H16 119.1 . .
C16 C17 C18 118.2(7) . .
C16 C17 C20 122.4(7) . .
C18 C17 C20 119.3(7) . .
C17 C18 C19 120.9(7) . .
C17 C18 H18 119.6 . .
C19 C18 H18 119.6 . .
C14 C19 C18 120.1(7) . .
C14 C19 H19 119.9 . .
C18 C19 H19 119.9 . .
C17 C20 H20A 109.5 . .
C17 C20 H20B 109.5 . .
H20A C20 H20B 109.5 . .
C17 C20 H20C 109.5 . .
H20A C20 H20C 109.5 . .
H20B C20 H20C 109.5 . .
O9 C21 H21A 109.5 . .
O9 C21 H21B 109.5 . .
H21A C21 H21B 109.5 . .
O9 C21 H21C 109.5 . .
H21A C21 H21C 109.5 . .
H21B C21 H21C 109.5 . .
C1 O1 Dy1 140.3(4) . .
C1 O2 H2A 123.8 . .
C4 O4 Dy1 149.2(4) . 1_556
C5 O5 C2 116.7(4) . .
C13 O7 C3 114.2(5) . .
C21 O9 Dy1 137.0(4) . .
C21 O9 H9A 99.3 . .
Dy1 O9 H9A 122.9 . .

loop_
_geom_bond_atom_site_label_1
_geom_bond_atom_site_label_2
_geom_bond_distance
_geom_bond_site_symmetry_2
Dy1 O4 2.304(5) 3_554
Dy1 O4 2.304(5) 2_554
Dy1 O4 2.304(5) 1_554
Dy1 O1 2.355(4) 2
Dy1 O1 2.355(4) .
Dy1 O1 2.355(4) 3
Dy1 O9 2.576(5) 3
Dy1 O9 2.576(5) 2
Dy1 O9 2.576(5) .
C1 O1 1.234(6) .
C1 O2 1.263(7) .
C1 C2 1.537(8) .
C2 O5 1.434(6) .
C2 C3 1.523(8) .
C2 H2 0.9800 .
C3 O7 1.410(7) .
C3 C4 1.535(8) .
C3 H3 0.9800 .
C4 O4 1.248(7) .
C4 O3 1.264(7) .
C5 O6 1.228(8) .
C5 O5 1.359(8) .
C5 C6 1.473(10) .
C6 C7 1.381(10) .
C6 C11 1.392(10) .
C7 C8 1.352(14) .
C7 H7 0.9300 .
C8 C9 1.412(16) .
C8 H8 0.9300 .
C9 C10 1.401(12) .
C9 C12 1.510(12) .
C10 C11 1.405(10) .
C10 H10 0.9300 .
C11 H11 0.9300 .
C12 H12A 0.9600 .
C12 H12B 0.9600 .
C12 H12C 0.9600 .
C13 O8 1.216(8) .
C13 O7 1.372(8) .
C13 C14 1.466(9) .
C14 C19 1.382(10) .
C14 C15 1.387(11) .
C15 C16 1.384(10) .
C15 H15 0.9300 .
C16 C17 1.376(11) .
C16 H16 0.9300 .
C17 C18 1.381(12) .
C17 C20 1.522(10) .
C18 C19 1.394(11) .
C18 H18 0.9300 .
C19 H19 0.9300 .
C20 H20A 0.9600 .
C20 H20B 0.9600 .
C20 H20C 0.9600 .
C21 O9 1.428(8) .
C21 H21A 0.9600 .
C21 H21B 0.9600 .
C21 H21C 0.9600 .
O2 H2A 0.8344 .
O9 H9A 0.9120 .

loop_
_geom_hbond_atom_site_label_D
_geom_hbond_atom_site_label_H
_geom_hbond_atom_site_label_A
_geom_hbond_distance_DH
_geom_hbond_distance_HA
_geom_hbond_distance_DA
_geom_hbond_angle_DHA
_geom_hbond_site_symmetry_A
_geom_hbond_publ_flag
C21 H21A O8 0.96 2.58 3.539(9) 174.3 2_554 yes
O2 H2A O3 0.83 1.63 2.465(6) 176.0 1_554 yes
O9 H9A O6 0.91 2.11 2.922(8) 147.5 3 yes

loop_
_geom_torsion_atom_site_label_1
_geom_torsion_atom_site_label_2
_geom_torsion_atom_site_label_3
_geom_torsion_atom_site_label_4
_geom_torsion
_geom_torsion_site_symmetry_4
O1 C1 C2 O5 154.2(5) .
O2 C1 C2 O5 -26.6(7) .
O1 C1 C2 C3 -86.8(6) .
O2 C1 C2 C3 92.4(6) .
O5 C2 C3 O7 53.4(6) .
C1 C2 C3 O7 -69.9(6) .
O5 C2 C3 C4 -69.6(5) .
C1 C2 C3 C4 167.1(4) .
O7 C3 C4 O4 177.5(5) .
C2 C3 C4 O4 -63.2(6) .
O7 C3 C4 O3 -3.6(7) .
C2 C3 C4 O3 115.7(6) .
O6 C5 C6 C7 -9.9(12) .
O5 C5 C6 C7 169.4(7) .
O6 C5 C6 C11 172.2(7) .
O5 C5 C6 C11 -8.5(9) .
C11 C6 C7 C8 2.4(14) .
C5 C6 C7 C8 -175.5(9) .
C6 C7 C8 C9 -3.3(18) .
C7 C8 C9 C10 1.5(17) .
C7 C8 C9 C12 -178.4(11) .
C8 C9 C10 C11 1.1(15) .
C12 C9 C10 C11 -178.9(10) .
C7 C6 C11 C10 0.2(12) .
C5 C6 C11 C10 178.2(8) .
C9 C10 C11 C6 -2.0(14) .
O8 C13 C14 C19 8.2(11) .
O7 C13 C14 C19 -173.4(7) .
O8 C13 C14 C15 -169.3(7) .
O7 C13 C14 C15 9.1(9) .
C19 C14 C15 C16 -3.2(12) .
C13 C14 C15 C16 174.2(7) .
C14 C15 C16 C17 3.3(13) .
C15 C16 C17 C18 -2.2(13) .
C15 C16 C17 C20 177.5(8) .
C16 C17 C18 C19 1.2(14) .
C20 C17 C18 C19 -178.5(9) .
C15 C14 C19 C18 2.3(13) .
C13 C14 C19 C18 -175.3(8) .
C17 C18 C19 C14 -1.3(15) .
O2 C1 O1 Dy1 56.2(10) .
C2 C1 O1 Dy1 -124.7(5) .
O3 C4 O4 Dy1 13.0(13) 1_556
C3 C4 O4 Dy1 -168.3(6) 1_556
O6 C5 O5 C2 4.5(9) .
C6 C5 O5 C2 -174.9(5) .
C3 C2 O5 C5 167.3(5) .
C1 C2 O5 C5 -71.4(6) .
O8 C13 O7 C3 -4.1(9) .
C14 C13 O7 C3 177.5(5) .
C2 C3 O7 C13 166.9(5) .
C4 C3 O7 C13 -73.2(6) .
